data_4331344
loop_
_publ_author_name
'Jason A. Cody'
'Kenneth B. Finch'
'Gilbert J. Reynders'
'Grant C. B. Alexander'
'Hyung G. Lim'
'Christian N\"ather'
'Wolfgang Bensch'

_publ_section_title
;
 Ionothermal Synthesis of Four New Nickel Thiophosphate Anions:
 [Ni(P2S8)2]2-, [Ni(P3S9)(P2S8)]3-, [Ni(P3S9)2]4-, and [(NiP3S8)4(PS4)]7-
;
_journal_name_full 'Inorganic Chemistry'
_journal_page_first 13357
_journal_page_last 13362
_journal_paper_doi 10.1021/ic302112g
_journal_volume 51
_journal_year 2012
_chemical_formula_sum 'C42 H77 N14 Ni4 P13 S36'
_chemical_formula_weight 2569.79
_chemical_name_systematic
; 
 ? 
;
_space_group_IT_number 2
_symmetry_cell_setting triclinic
_symmetry_space_group_name_Hall '-P 1'
_symmetry_space_group_name_H-M 'P -1'
_atom_sites_solution_hydrogens geom
_atom_sites_solution_primary direct
_atom_sites_solution_secondary difmap
_audit_creation_method SHELXL-97
_cell_angle_alpha 100.936(8)
_cell_angle_beta 91.108(8)
_cell_angle_gamma 105.420(7)
_cell_formula_units_Z 2
_cell_length_a 10.5512(7)
_cell_length_b 16.0948(10)
_cell_length_c 32.066(2)
_cell_measurement_temperature 293(2)
_cell_volume 5140.1(6)
_computing_structure_refinement 'SHELXL-97 (Sheldrick, 1997)'
_computing_structure_solution 'SHELXS-97 (Sheldrick, 1990)'
_diffrn_ambient_temperature 293(2)
_diffrn_measured_fraction_theta_full 0.990
_diffrn_measured_fraction_theta_max 0.990
_diffrn_radiation_monochromator graphite
_diffrn_radiation_source 'fine-focus sealed tube'
_diffrn_radiation_type MoK\a
_diffrn_radiation_wavelength 0.71073
_diffrn_reflns_av_R_equivalents 0.1089
_diffrn_reflns_av_sigmaI/netI 0.1564
_diffrn_reflns_limit_h_max 12
_diffrn_reflns_limit_h_min -12
_diffrn_reflns_limit_k_max 19
_diffrn_reflns_limit_k_min -19
_diffrn_reflns_limit_l_max 39
_diffrn_reflns_limit_l_min -39
_diffrn_reflns_number 42639
_diffrn_reflns_theta_full 25.99
_diffrn_reflns_theta_max 25.99
_diffrn_reflns_theta_min 1.95
_exptl_absorpt_coefficient_mu 1.695
_exptl_absorpt_correction_T_max 0.8778
_exptl_absorpt_correction_T_min 0.8363
_exptl_absorpt_correction_type numerical
_exptl_absorpt_process_details 'X-red and X-shape (STOE&CIE)'
_exptl_crystal_colour black
_exptl_crystal_density_diffrn 1.660
_exptl_crystal_description needle
_exptl_crystal_F_000 2620
_exptl_crystal_size_max 0.21
_exptl_crystal_size_mid 0.05
_exptl_crystal_size_min 0.05
_refine_diff_density_max 0.702
_refine_diff_density_min -0.630
_refine_diff_density_rms 0.100
_refine_ls_extinction_coef 0.00024(6)
_refine_ls_extinction_expression Fc^*^=kFc[1+0.001xFc^2^\l^3^/sin(2\q)]^-1/4^
_refine_ls_extinction_method SHELXL
_refine_ls_goodness_of_fit_ref 0.862
_refine_ls_hydrogen_treatment constr
_refine_ls_matrix_type full
_refine_ls_number_parameters 948
_refine_ls_number_reflns 19962
_refine_ls_number_restraints 112
_refine_ls_restrained_S_all 0.869
_refine_ls_R_factor_all 0.1433
_refine_ls_R_factor_gt 0.0554
_refine_ls_shift/su_max 0.001
_refine_ls_shift/su_mean 0.000
_refine_ls_structure_factor_coef Fsqd
_refine_ls_weighting_details 'calc w=1/[\s^2^(Fo^2^)+(0.0426P)^2^+0.0000P] where P=(Fo^2^+2Fc^2^)/3'
_refine_ls_weighting_scheme calc
_refine_ls_wR_factor_gt 0.1049
_refine_ls_wR_factor_ref 0.1309
_reflns_number_gt 9286
_reflns_number_total 19962
_reflns_threshold_expression >2sigma(I)
_cod_data_source_file ic302112g_si_001_5.cif
_cod_data_source_block 4_(NiP3S8)4(PS4)
_cod_original_cell_volume 5140.0(6)
_cod_database_code 4331344

loop_
_symmetry_equiv_pos_as_xyz
'x, y, z'
'-x, -y, -z'

loop_
_atom_site_label
_atom_site_type_symbol
_atom_site_fract_x
_atom_site_fract_y
_atom_site_fract_z
_atom_site_U_iso_or_equiv
_atom_site_adp_type
_atom_site_occupancy
_atom_site_symmetry_multiplicity
_atom_site_calc_flag
_atom_site_refinement_flags
_atom_site_disorder_assembly
_atom_site_disorder_group
Ni1 Ni 0.75788(9) 0.69554(6) 0.84237(3) 0.0363(2) Uani 1 1 d . . .
Ni2 Ni 0.65940(8) 0.41271(6) 0.79441(3) 0.0323(2) Uani 1 1 d . . .
Ni3 Ni 0.83063(9) 0.73674(6) 0.71331(3) 0.0383(2) Uani 1 1 d . . .
Ni4 Ni 0.61506(9) 0.45595(6) 0.66451(3) 0.0370(2) Uani 1 1 d . . .
P1 P 0.8369(2) 0.91948(13) 0.88746(7) 0.0485(5) Uani 1 1 d . . .
P2 P 0.95320(19) 0.78710(13) 0.82192(6) 0.0395(5) Uani 1 1 d . . .
P3 P 1.0200(2) 0.78774(14) 0.91979(6) 0.0449(5) Uani 1 1 d . . .
S1 S 0.8058(3) 1.03336(14) 0.90788(9) 0.0731(7) Uani 1 1 d . . .
S2 S 0.9475(2) 0.92159(13) 0.83364(7) 0.0518(5) Uani 1 1 d . . .
S3 S 0.67721(19) 0.81641(13) 0.87322(7) 0.0488(5) Uani 1 1 d . . .
S4 S 1.02499(19) 0.77138(14) 0.76374(6) 0.0473(5) Uani 1 1 d . . .
S5 S 1.11840(19) 0.79327(14) 0.86298(7) 0.0499(5) Uani 1 1 d . . .
S6 S 1.1487(2) 0.79453(17) 0.96556(7) 0.0660(7) Uani 1 1 d . . .
S7 S 0.86017(19) 0.68474(13) 0.90826(6) 0.0475(5) Uani 1 1 d . . .
S8 S 0.9674(2) 0.90807(14) 0.93647(7) 0.0522(5) Uani 1 1 d . . .
P11 P 0.68206(19) 0.35713(12) 0.89380(6) 0.0377(4) Uani 1 1 d . . .
P12 P 0.55728(17) 0.48367(12) 0.85080(6) 0.0348(4) Uani 1 1 d . . .
P13 P 0.38125(18) 0.28390(12) 0.83201(6) 0.0393(5) Uani 1 1 d . . .
S11 S 0.7619(2) 0.32723(14) 0.94240(6) 0.0511(5) Uani 1 1 d . . .
S12 S 0.64114(19) 0.47920(12) 0.91157(6) 0.0432(5) Uani 1 1 d . . .
S13 S 0.78398(18) 0.35948(13) 0.84186(6) 0.0403(4) Uani 1 1 d . . .
S14 S 0.54333(18) 0.60851(12) 0.85957(6) 0.0420(5) Uani 1 1 d . . .
S15 S 0.35762(18) 0.41131(13) 0.85219(7) 0.0451(5) Uani 1 1 d . . .
S16 S 0.2097(2) 0.19857(15) 0.82859(8) 0.0600(6) Uani 1 1 d . . .
S17 S 0.48270(18) 0.27939(12) 0.78014(6) 0.0398(4) Uani 1 1 d . . .
S18 S 0.49217(19) 0.26389(12) 0.88382(6) 0.0435(5) Uani 1 1 d . . .
P21 P 0.4359(2) 0.23943(14) 0.62213(7) 0.0505(5) Uani 1 1 d . . .
P22 P 0.69798(19) 0.34377(12) 0.68311(6) 0.0380(4) Uani 1 1 d . . .
P23 P 0.7401(2) 0.33027(15) 0.58376(7) 0.0530(6) Uani 1 1 d . . .
S21 S 0.2827(3) 0.13835(16) 0.60421(9) 0.0815(8) Uani 1 1 d . . .
S22 S 0.5442(2) 0.22135(13) 0.67397(6) 0.0498(5) Uani 1 1 d . . .
S23 S 0.4045(2) 0.35820(13) 0.63714(7) 0.0499(5) Uani 1 1 d . . .
S24 S 0.79060(18) 0.34992(13) 0.73991(6) 0.0418(4) Uani 1 1 d . . .
S25 S 0.8314(2) 0.30868(16) 0.63844(7) 0.0551(6) Uani 1 1 d . . .
S26 S 0.8385(3) 0.2992(2) 0.53492(8) 0.0841(9) Uani 1 1 d . . .
S27 S 0.7087(2) 0.44888(14) 0.59632(6) 0.0521(5) Uani 1 1 d . . .
S28 S 0.5591(3) 0.22907(14) 0.57075(7) 0.0602(6) Uani 1 1 d . . .
P31 P 0.8982(2) 0.79317(15) 0.61473(7) 0.0521(6) Uani 1 1 d . . .
P32 P 0.65650(19) 0.68316(12) 0.65842(6) 0.0400(5) Uani 1 1 d . . .
P33 P 0.6932(2) 0.89008(13) 0.68096(7) 0.0521(6) Uani 1 1 d . . .
S31 S 0.9959(3) 0.81487(19) 0.56488(8) 0.0814(8) Uani 1 1 d . . .
S32 S 0.7360(2) 0.68033(14) 0.59751(7) 0.0546(5) Uani 1 1 d . . .
S33 S 0.9963(2) 0.78011(14) 0.66544(7) 0.0509(5) Uani 1 1 d . . .
S34 S 0.51377(18) 0.56710(12) 0.64804(6) 0.0445(5) Uani 1 1 d . . .
S35 S 0.5390(2) 0.77282(13) 0.66111(7) 0.0542(6) Uani 1 1 d . . .
S36 S 0.6172(3) 0.98945(16) 0.68722(9) 0.0749(8) Uani 1 1 d . . .
S37 S 0.7988(2) 0.88070(12) 0.73105(7) 0.0480(5) Uani 1 1 d . . .
S38 S 0.8096(2) 0.89926(14) 0.62747(8) 0.0630(6) Uani 1 1 d . . .
P41 P 0.71291(17) 0.57418(11) 0.75281(6) 0.0322(4) Uani 1 1 d . . .
S41 S 0.81772(16) 0.56449(11) 0.80488(6) 0.0342(4) Uani 1 1 d . . .
S42 S 0.54975(16) 0.46940(11) 0.74170(6) 0.0345(4) Uani 1 1 d . . .
S43 S 0.81255(17) 0.56918(11) 0.69884(6) 0.0353(4) Uani 1 1 d . . .
S44 S 0.67336(17) 0.69295(11) 0.76604(6) 0.0358(4) Uani 1 1 d . . .
N1 N 0.8135(7) 0.4170(6) 0.2829(3) 0.080(3) Uani 1 1 d D . .
N2 N 0.8252(7) 0.4432(6) 0.2198(2) 0.073(2) Uani 1 1 d D . .
C1 C 0.8932(9) 0.4419(9) 0.2544(3) 0.097(4) Uani 1 1 d D . .
H1 H 0.9847 0.4567 0.2579 0.117 Uiso 1 1 calc R . .
C2 C 0.6970(9) 0.4175(8) 0.2283(3) 0.085(3) Uani 1 1 d D . .
H2 H 0.6256 0.4114 0.2095 0.102 Uiso 1 1 calc R . .
C3 C 0.6885(8) 0.4024(8) 0.2672(4) 0.087(3) Uani 1 1 d D . .
H3 H 0.6120 0.3853 0.2811 0.105 Uiso 1 1 calc R . .
C4 C 0.8451(11) 0.4040(11) 0.3258(4) 0.127(6) Uani 1 1 d D . .
H4A H 0.7680 0.3647 0.3345 0.153 Uiso 1 1 calc R . .
H4B H 0.9148 0.3748 0.3240 0.153 Uiso 1 1 calc R . .
C5 C 0.8846(14) 0.4802(12) 0.3576(5) 0.173(8) Uani 1 1 d D . .
H5A H 0.9032 0.4648 0.3841 0.260 Uiso 1 1 calc R . .
H5B H 0.8153 0.5089 0.3606 0.260 Uiso 1 1 calc R . .
H5C H 0.9624 0.5193 0.3500 0.260 Uiso 1 1 calc R . .
C6 C 0.8717(11) 0.4620(10) 0.1801(3) 0.122(5) Uani 1 1 d D . .
H6A H 0.7980 0.4565 0.1608 0.183 Uiso 1 1 calc R . .
H6B H 0.9198 0.4213 0.1683 0.183 Uiso 1 1 calc R . .
H6C H 0.9285 0.5210 0.1847 0.183 Uiso 1 1 calc R . .
N11 N 0.0933(7) 0.3247(5) 0.9451(2) 0.063(2) Uani 1 1 d . . .
N12 N 0.1106(8) 0.4585(6) 0.9427(3) 0.071(2) Uani 1 1 d . . .
C11 C 0.0774(9) 0.3790(7) 0.9208(3) 0.066(3) Uani 1 1 d . . .
H11 H 0.0469 0.3627 0.8922 0.079 Uiso 1 1 calc R . .
C12 C 0.1515(11) 0.4557(7) 0.9825(3) 0.090(4) Uani 1 1 d . . .
H12 H 0.1825 0.5041 1.0047 0.108 Uiso 1 1 calc R . .
C13 C 0.1401(11) 0.3725(7) 0.9847(3) 0.082(3) Uani 1 1 d . . .
H13 H 0.1600 0.3513 1.0084 0.098 Uiso 1 1 calc R . .
C14 C 0.0513(11) 0.2283(7) 0.9329(3) 0.083(3) Uani 1 1 d . . .
H14A H -0.0328 0.2066 0.9443 0.100 Uiso 1 1 calc R . .
H14B H 0.0387 0.2112 0.9021 0.100 Uiso 1 1 calc R . .
C15 C 0.1456(11) 0.1879(8) 0.9481(4) 0.102(4) Uani 1 1 d . . .
H15A H 0.1128 0.1250 0.9399 0.154 Uiso 1 1 calc R . .
H15B H 0.1586 0.2047 0.9786 0.154 Uiso 1 1 calc R . .
H15C H 0.2280 0.2071 0.9359 0.154 Uiso 1 1 calc R . .
C16 C 0.1039(14) 0.5392(9) 0.9274(4) 0.122(5) Uani 1 1 d . . .
H16A H 0.1332 0.5896 0.9502 0.184 Uiso 1 1 calc R . .
H16B H 0.0146 0.5334 0.9178 0.184 Uiso 1 1 calc R . .
H16C H 0.1594 0.5466 0.9042 0.184 Uiso 1 1 calc R . .
N21 N 0.5252(7) 0.8255(6) 0.9960(3) 0.067(2) Uani 1 1 d . . .
N22 N 0.5715(8) 0.9442(6) 1.0435(3) 0.079(2) Uani 1 1 d . . .
C21 C 0.4885(10) 0.8653(8) 1.0303(3) 0.080(3) Uani 1 1 d . . .
H21 H 0.4143 0.8419 1.0440 0.096 Uiso 1 1 calc R . .
C22 C 0.6662(12) 0.9552(10) 1.0154(4) 0.107(4) Uani 1 1 d . . .
H22 H 0.7367 1.0048 1.0163 0.128 Uiso 1 1 calc R . .
C23 C 0.6380(12) 0.8812(10) 0.9865(4) 0.111(5) Uani 1 1 d . . .
H23 H 0.6871 0.8690 0.9635 0.133 Uiso 1 1 calc R . .
C24 C 0.4616(11) 0.7372(8) 0.9723(3) 0.092(3) Uani 1 1 d . . .
H24A H 0.4616 0.7374 0.9421 0.110 Uiso 1 1 calc R . .
H24B H 0.3705 0.7204 0.9794 0.110 Uiso 1 1 calc R . .
C25 C 0.5261(13) 0.6704(9) 0.9811(4) 0.114(4) Uani 1 1 d . . .
H25A H 0.4806 0.6138 0.9643 0.171 Uiso 1 1 calc R . .
H25B H 0.5233 0.6679 1.0108 0.171 Uiso 1 1 calc R . .
H25C H 0.6162 0.6861 0.9740 0.171 Uiso 1 1 calc R . .
C26 C 0.5643(12) 1.0115(10) 1.0827(4) 0.150(7) Uani 1 1 d . . .
H26A H 0.6365 1.0633 1.0844 0.225 Uiso 1 1 calc R . .
H26B H 0.5692 0.9873 1.1076 0.225 Uiso 1 1 calc R . .
H26C H 0.4825 1.0266 1.0809 0.225 Uiso 1 1 calc R . .
N31 N 0.5716(10) 1.0445(6) 0.8082(3) 0.093(3) Uani 1 1 d . . .
N32 N 0.4563(8) 0.9091(5) 0.7962(3) 0.077(2) Uani 1 1 d . . .
C31 C 0.5796(12) 0.9652(7) 0.8013(3) 0.083(3) Uani 1 1 d . . .
H31 H 0.6576 0.9486 0.8000 0.099 Uiso 1 1 calc R . .
C32 C 0.3693(12) 0.9578(8) 0.8015(4) 0.110(4) Uani 1 1 d . . .
H32 H 0.2780 0.9378 0.8013 0.132 Uiso 1 1 calc R . .
C33 C 0.4455(14) 1.0435(8) 0.8073(4) 0.108(4) Uani 1 1 d . . .
H33 H 0.4137 1.0928 0.8101 0.130 Uiso 1 1 calc R . .
C34 C 0.6800(14) 1.1218(9) 0.8143(5) 0.144(6) Uani 1 1 d . . .
H34A H 0.6914 1.1478 0.8444 0.173 Uiso 1 1 calc R . .
H34B H 0.6545 1.1632 0.7998 0.173 Uiso 1 1 calc R . .
C35 C 0.8067(14) 1.1153(9) 0.8008(4) 0.126(5) Uani 1 1 d . . .
H35A H 0.8678 1.1729 0.8062 0.189 Uiso 1 1 calc R . .
H35B H 0.7989 1.0906 0.7708 0.189 Uiso 1 1 calc R . .
H35C H 0.8378 1.0783 0.8162 0.189 Uiso 1 1 calc R . .
C36 C 0.4180(11) 0.8139(7) 0.7848(4) 0.111(4) Uani 1 1 d . . .
H36A H 0.3236 0.7923 0.7832 0.166 Uiso 1 1 calc R . .
H36B H 0.4555 0.7907 0.8061 0.166 Uiso 1 1 calc R . .
H36C H 0.4494 0.7954 0.7577 0.166 Uiso 1 1 calc R . .
N41 N 0.1144(9) 0.1041(5) 0.7060(3) 0.083(3) Uani 1 1 d . . .
N42 N 0.1203(7) 0.2398(5) 0.7163(2) 0.064(2) Uani 1 1 d . . .
C41 C 0.1892(9) 0.1829(7) 0.7136(3) 0.072(3) Uani 1 1 d . . .
H41 H 0.2808 0.1977 0.7168 0.086 Uiso 1 1 calc R . .
C42 C -0.0050(11) 0.1932(9) 0.7108(4) 0.108(4) Uani 1 1 d . . .
H42 H -0.0775 0.2159 0.7113 0.130 Uiso 1 1 calc R . .
C43 C -0.0092(10) 0.1093(9) 0.7047(5) 0.115(5) Uani 1 1 d . . .
H43 H -0.0849 0.0622 0.7002 0.139 Uiso 1 1 calc R . .
C44 C 0.1498(16) 0.0199(10) 0.7032(8) 0.211(11) Uani 1 1 d . . .
H44A H 0.1046 -0.0079 0.7251 0.254 Uiso 1 1 calc R . .
H44B H 0.1099 -0.0170 0.6761 0.254 Uiso 1 1 calc R . .
C45 C 0.2615(17) 0.0148(12) 0.7059(8) 0.210(10) Uani 1 1 d . . .
H45A H 0.2607 -0.0446 0.7070 0.315 Uiso 1 1 calc R . .
H45B H 0.3072 0.0536 0.7314 0.315 Uiso 1 1 calc R . .
H45C H 0.3057 0.0312 0.6816 0.315 Uiso 1 1 calc R . .
C46 C 0.1709(12) 0.3360(7) 0.7260(4) 0.109(4) Uani 1 1 d . . .
H46A H 0.0986 0.3617 0.7258 0.163 Uiso 1 1 calc R . .
H46B H 0.2296 0.3546 0.7050 0.163 Uiso 1 1 calc R . .
H46C H 0.2176 0.3547 0.7536 0.163 Uiso 1 1 calc R . .
N51 N 0.6984(12) 0.4770(6) 0.4686(3) 0.147(5) Uani 1 1 d D B .
N52 N 0.7692(10) 0.6163(6) 0.4729(3) 0.091(3) Uani 1 1 d D . .
C51 C 0.6798(14) 0.5445(8) 0.4558(5) 0.143(6) Uani 1 1 d D . .
H51 H 0.6108 0.5421 0.4368 0.172 Uiso 1 1 calc R . .
C52 C 0.8477(9) 0.5906(7) 0.4993(3) 0.075(3) Uani 1 1 d D . .
H52 H 0.9208 0.6278 0.5163 0.090 Uiso 1 1 calc R . .
C53 C 0.8033(11) 0.5031(7) 0.4970(3) 0.095(4) Uani 1 1 d D . .
H53 H 0.8376 0.4686 0.5118 0.114 Uiso 1 1 calc R . .
C54 C 0.6300(18) 0.3804(10) 0.4533(6) 0.175(7) Uiso 1 1 d D . .
H54A H 0.6035 0.3552 0.4780 0.210 Uiso 0.50 1 calc PR A 1
H54B H 0.5502 0.3753 0.4363 0.210 Uiso 0.50 1 calc PR A 1
H54C H 0.5976 0.3675 0.4236 0.210 Uiso 0.50 1 calc PR A 2
H54D H 0.6876 0.3441 0.4572 0.210 Uiso 0.50 1 calc PR A 2
C55 C 0.702(4) 0.330(2) 0.4295(12) 0.24(2) Uiso 0.50 1 d PD B 1
H55A H 0.6489 0.2702 0.4215 0.364 Uiso 0.50 1 calc PR B 1
H55B H 0.7797 0.3325 0.4462 0.364 Uiso 0.50 1 calc PR B 1
H55C H 0.7265 0.3528 0.4044 0.364 Uiso 0.50 1 calc PR B 1
C56 C 0.7875(14) 0.7044(8) 0.4661(4) 0.133(5) Uiso 1 1 d D . .
H56A H 0.8636 0.7430 0.4833 0.200 Uiso 1 1 calc R . .
H56B H 0.7110 0.7238 0.4739 0.200 Uiso 1 1 calc R . .
H56C H 0.8001 0.7054 0.4367 0.200 Uiso 1 1 calc R . .
C55' C 0.531(3) 0.370(2) 0.4791(9) 0.160(13) Uiso 0.50 1 d PD B 2
H55D H 0.4781 0.3097 0.4724 0.239 Uiso 0.50 1 calc PR B 2
H55E H 0.4776 0.4079 0.4751 0.239 Uiso 0.50 1 calc PR B 2
H55F H 0.5664 0.3838 0.5081 0.239 Uiso 0.50 1 calc PR B 2
N61 N 0.6690(14) 1.0088(10) 0.5564(5) 0.107(5) Uiso 0.70 1 d PD C 1
N62 N 0.4740(12) 0.9432(8) 0.5703(4) 0.124(4) Uiso 0.70 1 d PD C 1
C61 C 0.5794(13) 1.0080(9) 0.5821(5) 0.081(4) Uiso 0.70 1 d PD C 1
H61 H 0.5883 1.0498 0.6072 0.098 Uiso 0.70 1 calc PR C 1
C62 C 0.5096(16) 0.8970(11) 0.5330(5) 0.116(6) Uiso 0.70 1 d PD C 1
H62 H 0.4581 0.8434 0.5174 0.139 Uiso 0.70 1 calc PR C 1
C63 C 0.6295(14) 0.9410(10) 0.5226(5) 0.154(6) Uiso 0.70 1 d PD C 1
H63 H 0.6734 0.9278 0.4985 0.185 Uiso 0.70 1 calc PR C 1
C64 C 0.7994(15) 1.0618(10) 0.5573(5) 0.170(6) Uiso 0.70 1 d PD C 1
H64A H 0.7905 1.1182 0.5531 0.204 Uiso 0.70 1 calc PR C 1
H64B H 0.8343 1.0718 0.5866 0.204 Uiso 0.70 1 calc PR C 1
C65 C 0.901(3) 1.047(2) 0.5330(10) 0.276(18) Uiso 0.70 1 d PD C 1
H65A H 0.9794 1.0947 0.5423 0.414 Uiso 0.70 1 calc PR C 1
H65B H 0.8774 1.0440 0.5036 0.414 Uiso 0.70 1 calc PR C 1
H65C H 0.9174 0.9929 0.5364 0.414 Uiso 0.70 1 calc PR C 1
C66 C 0.3652(16) 0.9156(13) 0.5915(6) 0.199(8) Uiso 0.70 1 d PD C 1
H66A H 0.3045 0.8655 0.5737 0.299 Uiso 0.70 1 calc PR C 1
H66B H 0.3237 0.9622 0.5986 0.299 Uiso 0.70 1 calc PR C 1
H66C H 0.3907 0.8996 0.6171 0.299 Uiso 0.70 1 calc PR C 1
N61' N 0.593(2) 0.9910(17) 0.5583(8) 0.108(12) Uiso 0.30 1 d PD D 2
N62' N 0.7994(15) 1.0618(10) 0.5573(5) 0.170(6) Uiso 0.30 1 d PD D 2
C61' C 0.696(2) 1.0453(18) 0.5800(7) 0.074(9) Uiso 0.30 1 d PD D 2
H61' H 0.6971 1.0703 0.6087 0.088 Uiso 0.30 1 calc PR D 2
C62' C 0.754(3) 0.993(2) 0.5217(9) 0.16(2) Uiso 0.30 1 d PD D 2
H62' H 0.8052 0.9844 0.4990 0.191 Uiso 0.30 1 calc PR D 2
C63' C 0.6295(14) 0.9410(10) 0.5226(5) 0.154(6) Uiso 0.30 1 d PD D 2
H63' H 0.5833 0.8883 0.5050 0.185 Uiso 0.30 1 calc PR D 2
C64' C 0.4740(12) 0.9432(8) 0.5703(4) 0.124(4) Uiso 0.30 1 d PD D 2
H64C H 0.4251 0.9376 0.5435 0.149 Uiso 0.30 1 calc PR D 2
H64D H 0.4980 0.8883 0.5668 0.149 Uiso 0.30 1 calc PR D 2
C65' C 0.3652(16) 0.9156(13) 0.5915(6) 0.199(8) Uiso 0.30 1 d PD D 2
H65D H 0.3078 0.8627 0.5747 0.299 Uiso 0.30 1 calc PR D 2
H65E H 0.3197 0.9604 0.5966 0.299 Uiso 0.30 1 calc PR D 2
H65F H 0.3914 0.9042 0.6182 0.299 Uiso 0.30 1 calc PR D 2
C66' C 0.933(2) 1.092(2) 0.5729(10) 0.092(11) Uiso 0.30 1 d PD D 2
H66D H 0.9869 1.1051 0.5501 0.138 Uiso 0.30 1 calc PR D 2
H66E H 0.9561 1.0466 0.5846 0.138 Uiso 0.30 1 calc PR D 2
H66F H 0.9454 1.1436 0.5948 0.138 Uiso 0.30 1 calc PR D 2

loop_
_atom_site_aniso_label
_atom_site_aniso_U_11
_atom_site_aniso_U_22
_atom_site_aniso_U_33
_atom_site_aniso_U_23
_atom_site_aniso_U_13
_atom_site_aniso_U_12
Ni1 0.0330(5) 0.0290(5) 0.0424(5) 0.0029(4) -0.0033(4) 0.0045(4)
Ni2 0.0287(5) 0.0300(5) 0.0377(5) 0.0077(4) -0.0006(4) 0.0066(4)
Ni3 0.0362(5) 0.0327(5) 0.0441(6) 0.0099(4) -0.0023(4) 0.0051(4)
Ni4 0.0363(5) 0.0314(5) 0.0407(5) 0.0055(4) -0.0042(4) 0.0067(4)
P1 0.0495(13) 0.0305(10) 0.0582(14) -0.0001(9) -0.0037(10) 0.0054(9)
P2 0.0344(10) 0.0371(10) 0.0421(11) 0.0065(9) -0.0064(8) 0.0029(9)
P3 0.0418(12) 0.0438(12) 0.0433(12) 0.0068(9) -0.0072(9) 0.0040(10)
S1 0.0761(17) 0.0338(11) 0.102(2) -0.0028(12) 0.0026(15) 0.0145(12)
S2 0.0559(13) 0.0368(11) 0.0601(14) 0.0129(9) 0.0005(10) 0.0061(10)
S3 0.0412(11) 0.0350(10) 0.0635(14) -0.0023(9) -0.0027(10) 0.0084(9)
S4 0.0345(11) 0.0563(12) 0.0465(12) 0.0093(9) -0.0012(9) 0.0056(9)
S5 0.0334(11) 0.0609(13) 0.0519(12) 0.0123(10) -0.0047(9) 0.0069(10)
S6 0.0591(14) 0.0739(16) 0.0570(14) 0.0145(12) -0.0233(11) 0.0057(12)
S7 0.0446(11) 0.0438(11) 0.0454(12) 0.0102(9) -0.0101(9) -0.0026(9)
S8 0.0514(13) 0.0433(11) 0.0499(12) -0.0036(9) -0.0080(10) 0.0024(10)
P11 0.0362(11) 0.0344(10) 0.0404(11) 0.0081(8) -0.0022(8) 0.0060(9)
P12 0.0293(10) 0.0308(9) 0.0422(11) 0.0055(8) 0.0016(8) 0.0060(8)
P13 0.0300(10) 0.0327(10) 0.0507(12) 0.0068(9) 0.0011(8) 0.0023(8)
S11 0.0524(13) 0.0575(13) 0.0453(12) 0.0211(10) -0.0046(9) 0.0114(10)
S12 0.0479(12) 0.0375(10) 0.0403(11) 0.0025(8) -0.0029(9) 0.0092(9)
S13 0.0371(10) 0.0451(11) 0.0411(11) 0.0129(8) 0.0018(8) 0.0126(9)
S14 0.0373(10) 0.0303(9) 0.0578(12) 0.0056(8) 0.0056(9) 0.0104(8)
S15 0.0312(10) 0.0388(10) 0.0640(13) 0.0081(9) 0.0063(9) 0.0085(8)
S16 0.0370(12) 0.0519(13) 0.0758(16) 0.0073(11) 0.0036(10) -0.0098(10)
S17 0.0368(10) 0.0339(9) 0.0438(11) 0.0050(8) 0.0005(8) 0.0034(8)
S18 0.0417(11) 0.0391(10) 0.0471(12) 0.0138(9) 0.0016(9) 0.0035(9)
P21 0.0589(14) 0.0361(11) 0.0464(13) 0.0045(9) -0.0100(10) -0.0007(10)
P22 0.0424(11) 0.0372(10) 0.0347(11) 0.0065(8) 0.0017(8) 0.0121(9)
P23 0.0710(15) 0.0534(13) 0.0389(12) 0.0112(10) 0.0098(11) 0.0229(12)
S21 0.0882(19) 0.0477(14) 0.0829(19) 0.0083(13) -0.0243(15) -0.0197(13)
S22 0.0629(14) 0.0365(10) 0.0474(12) 0.0120(9) -0.0019(10) 0.0072(10)
S23 0.0463(12) 0.0386(11) 0.0574(13) 0.0041(9) -0.0123(10) 0.0040(9)
S24 0.0409(11) 0.0523(12) 0.0386(11) 0.0095(9) 0.0008(8) 0.0238(9)
S25 0.0610(14) 0.0699(15) 0.0455(12) 0.0152(11) 0.0143(10) 0.0337(12)
S26 0.121(2) 0.094(2) 0.0550(16) 0.0216(14) 0.0381(15) 0.0535(19)
S27 0.0694(15) 0.0442(11) 0.0436(12) 0.0134(9) 0.0069(10) 0.0137(11)
S28 0.0873(17) 0.0467(12) 0.0390(12) -0.0028(9) -0.0041(11) 0.0140(12)
P31 0.0554(14) 0.0489(12) 0.0446(13) 0.0152(10) 0.0004(10) -0.0023(11)
P32 0.0391(11) 0.0310(10) 0.0472(12) 0.0087(8) -0.0058(9) 0.0050(9)
P33 0.0599(14) 0.0327(11) 0.0628(15) 0.0120(10) -0.0131(11) 0.0108(10)
S31 0.0830(19) 0.0875(19) 0.0579(16) 0.0239(14) 0.0128(13) -0.0107(15)
S32 0.0586(13) 0.0475(12) 0.0466(12) 0.0073(10) -0.0041(10) -0.0024(10)
S33 0.0455(12) 0.0516(12) 0.0539(13) 0.0165(10) 0.0014(9) 0.0062(10)
S34 0.0346(10) 0.0337(10) 0.0596(13) 0.0091(9) -0.0125(9) 0.0014(8)
S35 0.0464(12) 0.0392(11) 0.0759(15) 0.0111(10) -0.0134(11) 0.0116(10)
S36 0.0868(19) 0.0447(13) 0.097(2) 0.0113(13) -0.0208(15) 0.0294(13)
S37 0.0532(12) 0.0326(10) 0.0556(13) 0.0088(9) -0.0104(10) 0.0085(9)
S38 0.0752(16) 0.0427(12) 0.0697(16) 0.0248(11) -0.0105(12) 0.0052(12)
P41 0.0291(10) 0.0277(9) 0.0387(10) 0.0071(8) -0.0029(8) 0.0060(8)
S41 0.0300(9) 0.0336(9) 0.0385(10) 0.0079(8) -0.0039(7) 0.0078(8)
S42 0.0279(9) 0.0293(9) 0.0433(11) 0.0066(8) -0.0033(8) 0.0039(7)
S43 0.0316(9) 0.0355(10) 0.0377(10) 0.0090(8) -0.0016(7) 0.0064(8)
S44 0.0316(9) 0.0279(9) 0.0468(11) 0.0064(8) -0.0013(8) 0.0070(8)
N1 0.054(5) 0.116(8) 0.091(7) 0.044(6) 0.021(5) 0.042(5)
N2 0.054(5) 0.097(6) 0.085(6) 0.025(5) -0.003(4) 0.048(5)
C1 0.043(6) 0.173(13) 0.111(9) 0.087(9) 0.023(6) 0.047(7)
C2 0.052(7) 0.113(10) 0.087(8) 0.016(7) -0.003(6) 0.020(6)
C3 0.027(5) 0.115(10) 0.119(10) 0.025(8) 0.013(5) 0.017(5)
C4 0.056(8) 0.218(19) 0.149(14) 0.096(13) 0.044(8) 0.062(10)
C5 0.081(10) 0.21(2) 0.175(17) -0.013(15) -0.045(11) -0.005(12)
C6 0.107(9) 0.227(17) 0.092(9) 0.099(10) 0.029(7) 0.099(11)
N11 0.051(4) 0.064(5) 0.059(5) -0.003(4) 0.004(4) 0.003(4)
N12 0.071(5) 0.064(5) 0.073(6) 0.019(5) 0.005(4) 0.005(4)
C11 0.053(6) 0.078(7) 0.059(6) 0.016(6) 0.003(5) 0.004(5)
C12 0.124(10) 0.072(8) 0.058(7) -0.005(6) -0.029(6) 0.014(7)
C13 0.111(9) 0.068(7) 0.058(6) 0.003(5) -0.019(6) 0.018(7)
C14 0.081(8) 0.078(8) 0.084(8) 0.005(6) 0.008(6) 0.019(6)
C15 0.085(9) 0.094(9) 0.126(11) 0.032(8) 0.002(7) 0.014(7)
C16 0.180(14) 0.116(11) 0.101(10) 0.055(8) 0.010(9) 0.068(10)
N21 0.050(5) 0.079(6) 0.058(5) 0.014(4) 0.000(4) -0.005(4)
N22 0.062(5) 0.087(7) 0.077(6) 0.019(5) -0.006(5) 0.003(5)
C21 0.060(6) 0.099(9) 0.066(7) 0.023(6) 0.004(5) -0.005(6)
C22 0.086(9) 0.120(11) 0.091(9) 0.043(8) 0.005(7) -0.026(8)
C23 0.083(9) 0.127(12) 0.099(10) 0.015(9) 0.045(7) -0.009(8)
C24 0.083(8) 0.104(10) 0.078(8) 0.011(7) -0.006(6) 0.014(7)
C25 0.116(10) 0.118(11) 0.111(10) -0.007(8) 0.018(8) 0.056(9)
C26 0.092(10) 0.152(14) 0.137(12) -0.052(11) 0.021(9) -0.030(9)
N31 0.089(7) 0.071(7) 0.107(8) -0.002(5) 0.000(6) 0.017(6)
N32 0.069(6) 0.055(5) 0.110(7) 0.005(5) -0.005(5) 0.030(5)
C31 0.106(9) 0.050(6) 0.088(8) 0.000(5) 0.009(7) 0.025(7)
C32 0.073(8) 0.079(9) 0.177(13) 0.004(8) -0.008(8) 0.036(7)
C33 0.106(10) 0.056(7) 0.160(13) 0.003(7) -0.035(9) 0.033(7)
C34 0.112(12) 0.088(10) 0.201(17) 0.005(10) 0.050(11) -0.013(9)
C35 0.136(13) 0.094(10) 0.137(12) 0.003(9) 0.029(10) 0.023(9)
C36 0.086(8) 0.054(7) 0.186(14) 0.008(7) 0.010(8) 0.022(6)
N41 0.070(6) 0.056(5) 0.111(7) -0.011(5) 0.003(5) 0.017(5)
N42 0.051(5) 0.055(5) 0.084(6) 0.012(4) 0.005(4) 0.012(4)
C41 0.041(5) 0.067(7) 0.096(8) -0.009(6) -0.009(5) 0.012(5)
C42 0.062(8) 0.092(10) 0.163(13) 0.009(9) -0.004(8) 0.021(7)
C43 0.037(6) 0.090(10) 0.189(14) -0.011(9) 0.004(7) -0.007(6)
C44 0.095(12) 0.074(10) 0.43(3) -0.036(14) 0.041(16) 0.030(9)
C45 0.129(15) 0.148(17) 0.40(3) 0.101(19) 0.001(18) 0.079(14)
C46 0.113(10) 0.054(6) 0.162(12) 0.021(7) 0.048(9) 0.026(7)
N51 0.205(12) 0.082(7) 0.104(8) 0.039(6) -0.098(8) -0.049(8)
N52 0.119(8) 0.073(6) 0.072(6) 0.018(5) -0.036(5) 0.010(6)
C51 0.161(14) 0.104(11) 0.145(13) 0.062(10) -0.084(11) -0.019(10)
C52 0.067(7) 0.084(8) 0.063(7) 0.017(6) 0.002(5) 0.002(6)
C53 0.112(10) 0.101(9) 0.057(7) 0.035(6) 0.002(6) -0.007(8)

loop_
_atom_type_symbol
_atom_type_description
_atom_type_scat_dispersion_real
_atom_type_scat_dispersion_imag
_atom_type_scat_source
C C 0.0033 0.0016 'International Tables Vol C Tables 4.2.6.8 and 6.1.1.4'
H H 0.0000 0.0000 'International Tables Vol C Tables 4.2.6.8 and 6.1.1.4'
N N 0.0061 0.0033 'International Tables Vol C Tables 4.2.6.8 and 6.1.1.4'
P P 0.1023 0.0942 'International Tables Vol C Tables 4.2.6.8 and 6.1.1.4'
S S 0.1246 0.1234 'International Tables Vol C Tables 4.2.6.8 and 6.1.1.4'
Ni Ni 0.3393 1.1124 'International Tables Vol C Tables 4.2.6.8 and 6.1.1.4'

loop_
_geom_angle_atom_site_label_1
_geom_angle_atom_site_label_2
_geom_angle_atom_site_label_3
_geom_angle
P2 Ni1 S3 93.58(8)
P2 Ni1 S7 94.28(7)
S3 Ni1 S7 94.97(8)
P2 Ni1 S14 174.16(8)
S3 Ni1 S14 83.00(7)
S7 Ni1 S14 90.73(7)
P2 Ni1 S41 89.81(7)
S3 Ni1 S41 173.33(8)
S7 Ni1 S41 90.50(7)
S14 Ni1 S41 93.13(7)
P2 Ni1 S44 82.09(7)
S3 Ni1 S44 93.77(7)
S7 Ni1 S44 170.73(8)
S14 Ni1 S44 93.38(7)
S41 Ni1 S44 80.99(6)
P12 Ni2 S17 94.28(7)
P12 Ni2 S13 93.39(7)
S17 Ni2 S13 93.69(7)
P12 Ni2 S42 90.94(7)
S17 Ni2 S42 89.18(7)
S13 Ni2 S42 174.61(7)
P12 Ni2 S24 173.32(8)
S17 Ni2 S24 91.67(7)
S13 Ni2 S24 83.21(7)
S42 Ni2 S24 92.16(7)
P12 Ni2 S41 82.09(7)
S17 Ni2 S41 170.42(7)
S13 Ni2 S41 95.37(7)
S42 Ni2 S41 82.04(6)
S24 Ni2 S41 92.48(7)
P32 Ni3 S37 94.54(7)
P32 Ni3 S33 93.84(8)
S37 Ni3 S33 92.87(8)
P32 Ni3 S44 89.99(7)
S37 Ni3 S44 87.98(7)
S33 Ni3 S44 176.00(8)
P32 Ni3 S4 170.17(8)
S37 Ni3 S4 94.62(8)
S33 Ni3 S4 82.15(7)
S44 Ni3 S4 93.88(7)
P32 Ni3 S43 79.47(7)
S37 Ni3 S43 167.40(8)
S33 Ni3 S43 98.55(7)
S44 Ni3 S43 81.00(6)
S4 Ni3 S43 92.20(7)
P22 Ni4 S23 94.14(8)
P22 Ni4 S27 94.46(8)
S23 Ni4 S27 94.95(8)
P22 Ni4 S34 175.48(8)
S23 Ni4 S34 82.81(7)
S27 Ni4 S34 89.13(8)
P22 Ni4 S43 91.05(7)
S23 Ni4 S43 171.61(8)
S27 Ni4 S43 91.21(7)
S34 Ni4 S43 91.61(7)
P22 Ni4 S42 81.58(7)
S23 Ni4 S42 92.55(7)
S27 Ni4 S42 171.75(8)
S34 Ni4 S42 95.20(7)
S43 Ni4 S42 81.67(6)
S1 P1 S3 116.43(15)
S1 P1 S2 110.75(14)
S3 P1 S2 107.88(12)
S1 P1 S8 103.64(14)
S3 P1 S8 112.97(13)
S2 P1 S8 104.54(13)
S4 P2 S5 102.33(12)
S4 P2 S2 102.76(12)
S5 P2 S2 102.06(12)
S4 P2 Ni1 125.98(11)
S5 P2 Ni1 110.20(10)
S2 P2 Ni1 110.76(11)
S6 P3 S7 118.24(14)
S6 P3 S5 108.11(13)
S7 P3 S5 108.55(12)
S6 P3 S8 103.80(13)
S7 P3 S8 111.13(13)
S5 P3 S8 106.34(12)
P1 S2 P2 97.91(11)
P1 S3 Ni1 105.15(11)
P2 S4 Ni3 104.58(10)
P3 S5 P2 97.64(11)
P3 S7 Ni1 104.27(10)
P3 S8 P1 110.22(12)
S11 P11 S13 116.55(13)
S11 P11 S12 110.56(12)
S13 P11 S12 108.11(12)
S11 P11 S18 102.51(11)
S13 P11 S18 114.30(12)
S12 P11 S18 104.07(11)
S14 P12 S15 101.84(11)
S14 P12 S12 102.52(11)
S15 P12 S12 102.02(11)
S14 P12 Ni2 126.19(10)
S15 P12 Ni2 110.71(10)
S12 P12 Ni2 110.73(9)
S16 P13 S17 117.45(13)
S16 P13 S15 108.54(12)
S17 P13 S15 110.06(12)
S16 P13 S18 105.34(12)
S17 P13 S18 109.86(12)
S15 P13 S18 104.78(12)
P11 S12 P12 97.59(10)
P11 S13 Ni2 104.33(10)
P12 S14 Ni1 105.09(9)
P13 S15 P12 97.82(10)
P13 S17 Ni2 104.98(10)
P13 S18 P11 110.17(11)
S21 P21 S23 117.63(16)
S21 P21 S22 110.13(14)
S23 P21 S22 108.24(12)
S21 P21 S28 103.34(14)
S23 P21 S28 112.51(13)
S22 P21 S28 104.14(13)
S24 P22 S25 103.12(11)
S24 P22 S22 103.37(11)
S25 P22 S22 100.78(12)
S24 P22 Ni4 125.45(11)
S25 P22 Ni4 110.72(10)
S22 P22 Ni4 110.48(10)
S26 P23 S27 119.44(15)
S26 P23 S25 108.20(15)
S27 P23 S25 109.45(13)
S26 P23 S28 102.38(15)
S27 P23 S28 111.15(14)
S25 P23 S28 105.17(13)
P21 S22 P22 97.97(11)
P21 S23 Ni4 104.90(11)
P22 S24 Ni2 105.45(9)
P23 S25 P22 97.79(12)
P23 S27 Ni4 103.95(11)
P21 S28 P23 110.94(12)
S31 P31 S33 117.92(16)
S31 P31 S32 110.03(14)
S33 P31 S32 107.78(13)
S31 P31 S38 103.12(15)
S33 P31 S38 113.27(14)
S32 P31 S38 103.82(13)
S34 P32 S35 100.38(11)
S34 P32 S32 101.66(12)
S35 P32 S32 104.30(12)
S34 P32 Ni3 127.83(11)
S35 P32 Ni3 110.29(10)
S32 P32 Ni3 109.86(10)
S36 P33 S37 117.28(15)
S36 P33 S35 108.21(14)
S37 P33 S35 109.92(13)
S36 P33 S38 105.31(14)
S37 P33 S38 110.67(14)
S35 P33 S38 104.61(13)
P31 S32 P32 97.94(12)
P31 S33 Ni3 104.96(11)
P32 S34 Ni4 107.21(10)
P33 S35 P32 97.21(12)
P33 S37 Ni3 104.63(11)
P33 S38 P31 110.76(12)
S44 P41 S42 114.16(11)
S44 P41 S41 107.11(11)
S42 P41 S41 107.17(11)
S44 P41 S43 107.65(11)
S42 P41 S43 107.26(11)
S41 P41 S43 113.66(11)
P41 S41 Ni1 86.53(8)
P41 S41 Ni2 83.83(8)
Ni1 S41 Ni2 121.50(7)
P41 S42 Ni2 85.31(8)
P41 S42 Ni4 83.25(8)
Ni2 S42 Ni4 121.17(7)
P41 S43 Ni4 86.14(8)
P41 S43 Ni3 82.65(8)
Ni4 S43 Ni3 123.18(8)
P41 S44 Ni3 86.57(8)
P41 S44 Ni1 83.63(8)
Ni3 S44 Ni1 120.08(7)
C1 N1 C3 108.9(8)
C1 N1 C4 129.0(8)
C3 N1 C4 122.1(8)
C1 N2 C2 105.4(8)
C1 N2 C6 128.9(8)
C2 N2 C6 125.6(8)
N1 C1 N2 110.0(8)
C3 C2 N2 110.0(8)
C2 C3 N1 105.7(8)
C5 C4 N1 116.0(13)
C11 N11 C13 108.5(9)
C11 N11 C14 125.3(9)
C13 N11 C14 125.8(9)
C11 N12 C12 107.8(9)
C11 N12 C16 126.4(10)
C12 N12 C16 125.8(10)
N12 C11 N11 109.4(9)
C13 C12 N12 108.8(9)
C12 C13 N11 105.5(9)
C15 C14 N11 112.7(9)
C21 N21 C23 106.9(10)
C21 N21 C24 126.8(9)
C23 N21 C24 126.2(10)
C21 N22 C22 107.9(10)
C21 N22 C26 127.0(10)
C22 N22 C26 125.2(11)
N21 C21 N22 110.2(9)
C23 C22 N22 106.1(11)
C22 C23 N21 108.9(11)
N21 C24 C25 113.5(10)
C31 N31 C33 108.9(11)
C31 N31 C34 126.0(12)
C33 N31 C34 125.1(12)
C32 N32 C31 107.8(9)
C32 N32 C36 123.6(10)
C31 N32 C36 128.5(9)
N31 C31 N32 109.4(11)
N32 C32 C33 104.7(11)
N31 C33 C32 108.9(11)
N31 C34 C35 119.6(13)
C41 N41 C43 107.1(9)
C41 N41 C44 129.3(10)
C43 N41 C44 123.3(11)
C41 N42 C42 106.1(9)
C41 N42 C46 127.0(9)
C42 N42 C46 126.8(10)
N41 C41 N42 111.1(9)
C43 C42 N42 108.2(10)
C42 C43 N41 107.5(10)
C45 C44 N41 123.9(16)
C51 N51 C53 109.4(9)
C51 N51 C54 129.9(11)
C53 N51 C54 120.5(11)
C51 N52 C52 104.7(9)
C51 N52 C56 129.6(10)
C52 N52 C56 125.7(9)
N51 C51 N52 111.8(10)
C53 C52 N52 109.7(9)
N51 C53 C52 104.4(9)
C55' C54 C55 139(3)
C55' C54 N51 101(2)
C55 C54 N51 117(2)
C61 N61 C63 110.7(11)
C61 N61 C64 133.3(13)
C63 N61 C64 115.9(11)
C61 N62 C66 130.2(14)
C61 N62 C62 102.2(11)
C66 N62 C62 126.6(14)
N61 C61 N62 113.6(12)
C63 C62 N62 110.7(13)
N61 C63 C62 102.4(12)
C65 C64 N61 129.7(19)

loop_
_geom_bond_atom_site_label_1
_geom_bond_atom_site_label_2
_geom_bond_distance
Ni1 P2 2.378(2)
Ni1 S3 2.381(2)
Ni1 S7 2.410(2)
Ni1 S14 2.459(2)
Ni1 S41 2.463(2)
Ni1 S44 2.578(2)
Ni2 P12 2.383(2)
Ni2 S17 2.399(2)
Ni2 S13 2.407(2)
Ni2 S42 2.4696(19)
Ni2 S24 2.482(2)
Ni2 S41 2.5235(19)
Ni3 P32 2.382(2)
Ni3 S37 2.393(2)
Ni3 S33 2.400(2)
Ni3 S44 2.459(2)
Ni3 S4 2.460(2)
Ni3 S43 2.602(2)
Ni4 P22 2.368(2)
Ni4 S23 2.392(2)
Ni4 S27 2.412(2)
Ni4 S34 2.444(2)
Ni4 S43 2.451(2)
Ni4 S42 2.567(2)
P1 S1 1.941(3)
P1 S3 1.999(3)
P1 S2 2.103(3)
P1 S8 2.135(3)
P2 S4 2.024(3)
P2 S5 2.133(3)
P2 S2 2.143(3)
P3 S6 1.948(3)
P3 S7 1.996(3)
P3 S5 2.119(3)
P3 S8 2.129(3)
P11 S11 1.954(3)
P11 S13 2.001(3)
P11 S12 2.099(3)
P11 S18 2.136(3)
P12 S14 2.020(3)
P12 S15 2.125(3)
P12 S12 2.146(3)
P13 S16 1.946(3)
P13 S17 1.995(3)
P13 S15 2.112(3)
P13 S18 2.136(3)
P21 S21 1.949(3)
P21 S23 1.997(3)
P21 S22 2.108(3)
P21 S28 2.128(3)
P22 S24 2.023(3)
P22 S25 2.132(3)
P22 S22 2.159(3)
P23 S26 1.955(3)
P23 S27 1.992(3)
P23 S25 2.114(3)
P23 S28 2.129(3)
P31 S31 1.955(3)
P31 S33 1.985(3)
P31 S32 2.112(3)
P31 S38 2.135(3)
P32 S34 2.029(3)
P32 S35 2.130(3)
P32 S32 2.138(3)
P33 S36 1.951(3)
P33 S37 1.989(3)
P33 S35 2.118(3)
P33 S38 2.134(4)
P41 S44 2.033(2)
P41 S42 2.034(2)
P41 S41 2.038(2)
P41 S43 2.042(3)
N1 C1 1.303(10)
N1 C3 1.346(9)
N1 C4 1.474(11)
N2 C1 1.315(10)
N2 C2 1.354(10)
N2 C6 1.429(10)
C2 C3 1.316(11)
C4 C5 1.398(14)
N11 C11 1.316(11)
N11 C13 1.361(11)
N11 C14 1.467(12)
N12 C11 1.290(12)
N12 C12 1.351(11)
N12 C16 1.492(13)
C12 C13 1.329(14)
C14 C15 1.448(13)
N21 C21 1.286(12)
N21 C23 1.365(13)
N21 C24 1.453(13)
N22 C21 1.323(12)
N22 C22 1.358(13)
N22 C26 1.513(14)
C22 C23 1.323(16)
C24 C25 1.481(15)
N31 C31 1.278(12)
N31 C33 1.327(14)
N31 C34 1.427(14)
N32 C32 1.352(12)
N32 C31 1.359(13)
N32 C36 1.448(12)
C32 C33 1.376(15)
C34 C35 1.437(16)
N41 C41 1.278(12)
N41 C43 1.330(12)
N41 C44 1.485(16)
N42 C41 1.304(11)
N42 C42 1.325(13)
N42 C46 1.467(12)
C42 C43 1.316(16)
C44 C45 1.206(17)
N51 C51 1.290(12)
N51 C53 1.343(11)
N51 C54 1.509(14)
N52 C51 1.297(11)
N52 C52 1.365(10)
N52 C56 1.439(12)
C52 C53 1.347(11)
C54 C55' 1.339(17)
C54 C55 1.388(17)
N61 C61 1.266(13)
N61 C63 1.353(13)
N61 C64 1.409(14)
N62 C61 1.299(12)
N62 C66 1.360(11)
N62 C62 1.397(13)
C62 C63 1.357(14)
C64 C65 1.382(16)
N61' C61' 1.287(16)
